data_1529634
loop_
_publ_author_name
'Beyeler, H.U.'
'Hibma, T.'

_publ_section_title
;
 The sodium conductivity paths in the superionic conductors Na5 Re Si4 O12
;
_journal_name_full 'Solid State Communications'
_journal_page_first 641
_journal_page_last 643
_journal_volume 27
_journal_year 1978
_chemical_formula_sum 'Na11.89 O36 Si12 Y1.44'
_chemical_name_systematic 'Na15 Y1.44 (Si12 O36)'
_space_group_IT_number 167
_symmetry_space_group_name_Hall '-R 3 2"c'
_symmetry_space_group_name_H-M 'R -3 c :H'
_cell_angle_alpha 90
_cell_angle_beta 90
_cell_angle_gamma 120
_cell_formula_units_Z 6
_cell_length_a 22
_cell_length_b 22
_cell_length_c 12.61
_cell_volume 5285.561
_citation_journal_id_ASTM SSCOA4
_cod_data_source_file Beyeler_SSCOA4_1978_315.cif
_cod_data_source_block Na11.89O36Si12Y1.44
_cod_database_code 1529634

loop_
_symmetry_equiv_pos_as_xyz
x,y,z
-y,x-y,z
-x+y,-x,z
y,x,-z+1/2
-x,-x+y,-z+1/2
x-y,-y,-z+1/2
-x,-y,-z
y,-x+y,-z
x-y,x,-z
-y,-x,z-1/2
x,x-y,z-1/2
-x+y,y,z-1/2
x+2/3,y+1/3,z+1/3
-y+2/3,x-y+1/3,z+1/3
-x+y+2/3,-x+1/3,z+1/3
y+2/3,x+1/3,-z+5/6
-x+2/3,-x+y+1/3,-z+5/6
x-y+2/3,-y+1/3,-z+5/6
-x+2/3,-y+1/3,-z+1/3
y+2/3,-x+y+1/3,-z+1/3
x-y+2/3,x+1/3,-z+1/3
-y+2/3,-x+1/3,z-1/6
x+2/3,x-y+1/3,z-1/6
-x+y+2/3,y+1/3,z-1/6
x+1/3,y+2/3,z+2/3
-y+1/3,x-y+2/3,z+2/3
-x+y+1/3,-x+2/3,z+2/3
y+1/3,x+2/3,-z+7/6
-x+1/3,-x+y+2/3,-z+7/6
x-y+1/3,-y+2/3,-z+7/6
-x+1/3,-y+2/3,-z+2/3
y+1/3,-x+y+2/3,-z+2/3
x-y+1/3,x+2/3,-z+2/3
-y+1/3,-x+2/3,z+1/6
x+1/3,x-y+2/3,z+1/6
-x+y+1/3,y+2/3,z+1/6

loop_
_atom_site_label
_atom_site_type_symbol
_atom_site_fract_x
_atom_site_fract_y
_atom_site_fract_z
_atom_site_occupancy
_atom_site_U_iso_or_equiv
Si2 Si+4 0.5786 0.1517 0.7102 1 0.0
O5 O-2 0.8851 0.4697 0.1087 1 0.0
Na4 Na+1 0.2744 0 0.75 0.51 0.0
Na2 Na+1 0 0 0.25 0.2 0.0
O3 O-2 0.2351 0.616 0.2931 1 0.0
O1 O-2 0.9039 0.5954 0.2564 1 0.0
O6 O-2 0.8764 0.3643 0.2202 1 0.0
O2 O-2 0.0734 0.2077 0.0127 1 0.0
Na5 Na+1 0.3347 0.1893 0.2818 0.33 0.0
Na1 Na+1 0 0 0 0.2 0.0
Na6 Na+1 0.3292 0.1565 0.1322 0.35 0.0
Si1 Si+4 0.9021 0.5497 0.3577 1 0.0
Y1 Y+3 0 0.7508 0.75 0.48 0.0
O4 O-2 0.9114 0.2706 0.2465 1 0.0
Na3 Na+1 0.0727 0.1404 0.8588 0.98 0.0
